data_9003393
loop_
_publ_author_name
'Thompson, R. M.'
'Downs, R. T.'

_publ_section_title
;Model pyroxenes II: Structural variation as a function of tetrahedral
 rotation model ferrosilite at 1.87 GPa after Hugh-Jones et al. (1995) with
 O3-O3-O3 angle = 138.3 and model oxygen radius = 1.366
;
_journal_name_full 'American Mineralogist'
_journal_page_first 614
_journal_page_last 628
_journal_volume 89
_journal_year 2004
_chemical_formula_sum 'Fe O3 Si'
_chemical_name_mineral Pyroxene-ideal
_space_group_IT_number 15
_symmetry_space_group_name_Hall '-C 2yc'
_symmetry_space_group_name_H-M 'C 1 2/c 1'
_cell_angle_alpha 90
_cell_angle_beta 103.8
_cell_angle_gamma 90
_cell_formula_units_Z 8
_cell_length_a 9.552
_cell_length_b 8.844
_cell_length_c 5.106
_cell_volume 418.893
_database_code_amcsd 0003482
_exptl_crystal_density_diffrn 4.184
_cod_original_formula_sum 'Fe Si O3'
_cod_database_code 9003393

loop_
_space_group_symop_operation_xyz
x,y,z
1/2+x,1/2+y,z
x,-y,1/2+z
1/2+x,1/2-y,1/2+z
-x,y,1/2-z
1/2-x,1/2+y,1/2-z
-x,-y,-z
1/2-x,1/2-y,-z

loop_
_atom_site_label
_atom_site_fract_x
_atom_site_fract_y
_atom_site_fract_z
Fe1 0.00000 0.91667 0.25000
Fe2 0.00000 0.25000 0.25000
Si 0.31010 0.08333 0.22190
O1 0.12980 0.08333 0.14130
O2 0.37020 0.25000 0.35870
O3 0.37020 0.05500 0.94380

loop_
_cod_changelog_entry_id
_cod_changelog_entry_author
_cod_changelog_entry_date
_cod_changelog_entry_text
1
;cod-tools version 3.10.1
Id: cif_fix_AMCSD_atom_labels 10224 2024-08-07 11:09:31Z saulius
;
2024-08-07T19:38:57+03:00
;Changed the following '_atom_site_label' values:
the first duplicated label 'Fe'  converted to 'Fe1'
duplicated label 'Fe' at index 1 converted to 'Fe2'
;

loop_
_cod_related_entry_id
_cod_related_entry_database
_cod_related_entry_code
1 AMCSD 0003482
